data_1100018
loop_
_publ_author_name
'Benna, P'
'Chiari, G'
'Bruno, E'

_journal_name_full 'Mineralogy and Petrology'
_journal_page_first 71
_journal_page_last 84
_journal_paper_doi 10.1007/BF01164370
_journal_volume 36
_journal_year 1987
_chemical_formula_sum 'Ca0.8 Mg O6 Si2 Sr0.2'
_chemical_name_mineral 'Diopside strontian'
_chemical_name_systematic
;
Calcium strontium magnesium catena-disilicate (.8/.2/1/1)
;
_space_group_IT_number 15
_symmetry_cell_setting monoclinic
_symmetry_Int_Tables_number 15
_symmetry_space_group_name_Hall '-C 2yc'
_symmetry_space_group_name_H-M 'C 1 2/c 1'
_cell_angle_alpha 90
_cell_angle_beta 105.67(3)
_cell_angle_gamma 90
_cell_formula_units_Z 4
_cell_length_a 9.758(3)
_cell_length_b 8.973(3)
_cell_length_c 5.253(1)
_cell_volume 442.9
_cod_database_code 1100018

loop_
_symmetry_equiv_pos_as_xyz
x,y,z
-x,y,1/2-z
-x,-y,-z
x,-y,1/2+z
1/2+x,1/2+y,z
1/2-x,1/2+y,1/2-z
1/2-x,1/2-y,-z
1/2+x,1/2-y,1/2+z

loop_
_atom_site_label
_atom_site_type_symbol
_atom_site_symmetry_multiplicity
_atom_site_Wyckoff_symbol
_atom_site_fract_x
_atom_site_fract_y
_atom_site_fract_z
_atom_site_occupancy
_atom_site_attached_hydrogens
_atom_site_calc_flag
Ca1 Ca2+ 4 e 0. 0.3021(1) 0.25 0.8 0 d
Sr1 Sr2+ 4 e 0. 0.3021(1) 0.25 0.2 0 d
Mg1 Mg2+ 4 e 0. 0.9081(1) 0.25 1. 0 d
Si1 Si4+ 8 f 0.2859(1) 0.0928(1) 0.2274(1) 1. 0 d
O1 O2- 8 f 0.1154(2) 0.0864(2) 0.1413(4) 1. 0 d
O2 O2- 8 f 0.3609(2) 0.2493(2) 0.3151(4) 1. 0 d
O3 O2- 8 f 0.3501(2) 0.0176(2) 0.9926(4) 1. 0 d

loop_
_atom_type_symbol
_atom_type_oxidation_number
Ca2+ 2.000
Sr2+ 2.000
Mg2+ 2.000
Si4+ 4.000
O2- -2.000
